data_7108229
loop_
_publ_author_name
'Yih-Chern Horng'
'Pin-Shen Huang'
'Chang-Chih Hsieh'
'Chih-Hong Kuo'
'Ting-Shen Kuo'

_publ_section_title
;
 Selective encapsulation of volatile and reactive methyl iodide
;
_journal_name_full Chem.Commun.
_journal_page_first 8844
_journal_paper_doi 10.1039/c2cc34346k
_journal_volume 48
_journal_year 2012
_chemical_formula_moiety 'C67 H75 I1 N6 S6'
_chemical_formula_sum 'C67 H75 I N6 S6'
_chemical_formula_weight 1283.65
_chemical_name_systematic
;
?
;
_space_group_IT_number 167
_symmetry_cell_setting trigonal
_symmetry_space_group_name_Hall '-R 3 2"c'
_symmetry_space_group_name_H-M 'R -3 c :H'
_atom_sites_solution_hydrogens geom
_atom_sites_solution_primary direct
_atom_sites_solution_secondary difmap
_audit_creation_method SHELXL-97
_cell_angle_alpha 90.00
_cell_angle_beta 90.00
_cell_angle_gamma 120.00
_cell_formula_units_Z 6
_cell_length_a 17.8042(2)
_cell_length_b 17.8042(2)
_cell_length_c 47.6257(12)
_cell_measurement_reflns_used 4626
_cell_measurement_temperature 200(2)
_cell_measurement_theta_max 18.508
_cell_measurement_theta_min 2.623
_cell_volume 13074.3(4)
_computing_cell_refinement 'Bruker APEX2'
_computing_data_collection 'Bruker APEX2'
_computing_data_reduction 'Bruker SAINT'
_computing_molecular_graphics 'Ortep-3 for Windows (Farrugia, 1997)'
_computing_publication_material 'WinGX publication routines (Farrugia, 1999)'
_computing_structure_refinement 'SHELXL-97 (Sheldrick, 1997)'
_computing_structure_solution 'SHELXS-86 (Sheldrick, 1986)'
_diffrn_ambient_temperature 200(2)
_diffrn_measured_fraction_theta_full 0.999
_diffrn_measured_fraction_theta_max 0.999
_diffrn_measurement_device_type 'Bruker Kappa APEX2'
_diffrn_measurement_method 'phi and omega scans'
_diffrn_radiation_monochromator graphite
_diffrn_radiation_source 'fine-focus sealed tube'
_diffrn_radiation_type MoK\a
_diffrn_radiation_wavelength 0.71073
_diffrn_reflns_av_R_equivalents 0.0484
_diffrn_reflns_av_sigmaI/netI 0.0464
_diffrn_reflns_limit_h_max 21
_diffrn_reflns_limit_h_min -21
_diffrn_reflns_limit_k_max 21
_diffrn_reflns_limit_k_min -21
_diffrn_reflns_limit_l_max 45
_diffrn_reflns_limit_l_min -56
_diffrn_reflns_number 26581
_diffrn_reflns_theta_full 25.02
_diffrn_reflns_theta_max 25.02
_diffrn_reflns_theta_min 2.16
_exptl_absorpt_coefficient_mu 0.550
_exptl_absorpt_correction_T_max 0.9473
_exptl_absorpt_correction_T_min 0.8938
_exptl_absorpt_correction_type multi-scan
_exptl_absorpt_process_details 'SADABS, 2003 '
_exptl_crystal_colour yellow
_exptl_crystal_density_diffrn 0.978
_exptl_crystal_density_method 'not measured'
_exptl_crystal_description prism
_exptl_crystal_F_000 4476
_exptl_crystal_size_max 0.21
_exptl_crystal_size_mid 0.17
_exptl_crystal_size_min 0.10
_platon_squeeze_details
; 
?
;
_refine_diff_density_max 0.632
_refine_diff_density_min -0.292
_refine_diff_density_rms 0.072
_refine_ls_extinction_method none
_refine_ls_goodness_of_fit_ref 0.964
_refine_ls_hydrogen_treatment constr
_refine_ls_matrix_type full
_refine_ls_number_parameters 120
_refine_ls_number_reflns 2580
_refine_ls_number_restraints 0
_refine_ls_restrained_S_all 0.964
_refine_ls_R_factor_all 0.1222
_refine_ls_R_factor_gt 0.0744
_refine_ls_shift/su_max 0.000
_refine_ls_shift/su_mean 0.000
_refine_ls_structure_factor_coef Fsqd
_refine_ls_weighting_details 'calc w=1/[\s^2^(Fo^2^)+(0.1618P)^2^+0.0000P] where P=(Fo^2^+2Fc^2^)/3'
_refine_ls_weighting_scheme calc
_refine_ls_wR_factor_gt 0.2291
_refine_ls_wR_factor_ref 0.2543
_reflns_number_gt 1320
_reflns_number_total 2580
_reflns_threshold_expression >2sigma(I)
_cod_data_source_file c2cc34346k.txt
_cod_data_source_block Compd1-MeI
_cod_original_cell_volume 13074.2(4)
_cod_original_sg_symbol_H-M 'R -3 c'
_cod_original_formula_sum 'C67 H75 I1 N6 S6'
_cod_database_code 7108229

loop_
_symmetry_equiv_pos_as_xyz
'x, y, z'
'-y, x-y, z'
'-x+y, -x, z'
'y, x, -z+1/2'
'x-y, -y, -z+1/2'
'-x, -x+y, -z+1/2'
'x+2/3, y+1/3, z+1/3'
'-y+2/3, x-y+1/3, z+1/3'
'-x+y+2/3, -x+1/3, z+1/3'
'y+2/3, x+1/3, -z+5/6'
'x-y+2/3, -y+1/3, -z+5/6'
'-x+2/3, -x+y+1/3, -z+5/6'
'x+1/3, y+2/3, z+2/3'
'-y+1/3, x-y+2/3, z+2/3'
'-x+y+1/3, -x+2/3, z+2/3'
'y+1/3, x+2/3, -z+7/6'
'x-y+1/3, -y+2/3, -z+7/6'
'-x+1/3, -x+y+2/3, -z+7/6'
'-x, -y, -z'
'y, -x+y, -z'
'x-y, x, -z'
'-y, -x, z-1/2'
'-x+y, y, z-1/2'
'x, x-y, z-1/2'
'-x+2/3, -y+1/3, -z+1/3'
'y+2/3, -x+y+1/3, -z+1/3'
'x-y+2/3, x+1/3, -z+1/3'
'-y+2/3, -x+1/3, z-1/6'
'-x+y+2/3, y+1/3, z-1/6'
'x+2/3, x-y+1/3, z-1/6'
'-x+1/3, -y+2/3, -z+2/3'
'y+1/3, -x+y+2/3, -z+2/3'
'x-y+1/3, x+2/3, -z+2/3'
'-y+1/3, -x+2/3, z+1/6'
'-x+y+1/3, y+2/3, z+1/6'
'x+1/3, x-y+2/3, z+1/6'

loop_
_atom_site_label
_atom_site_type_symbol
_atom_site_fract_x
_atom_site_fract_y
_atom_site_fract_z
_atom_site_U_iso_or_equiv
_atom_site_adp_type
_atom_site_occupancy
_atom_site_symmetry_multiplicity
_atom_site_calc_flag
_atom_site_refinement_flags
C1 C 0.3437(3) 0.0779(3) 0.04889(11) 0.0749(14) Uani 1 1 d .
C2 C 0.2645(4) 0.0101(5) 0.05406(15) 0.120(2) Uani 1 1 d .
H2 H 0.2430 -0.0020 0.0727 0.144 Uiso 1 1 calc R
C3 C 0.2133(4) -0.0428(4) 0.03188(16) 0.131(3) Uani 1 1 d .
H3 H 0.1598 -0.0939 0.0358 0.157 Uiso 1 1 calc R
C4 C 0.2396(3) -0.0212(3) 0.00512(13) 0.0917(16) Uani 1 1 d .
H4 H 0.2031 -0.0544 -0.0100 0.110 Uiso 1 1 calc R
C5 C 0.3194(3) 0.0488(3) -0.00006(11) 0.0802(14) Uani 1 1 d .
H5 H 0.3383 0.0631 -0.0190 0.096 Uiso 1 1 calc R
C6 C 0.3737(3) 0.0998(3) 0.02139(11) 0.0671(12) Uani 1 1 d .
C7 C 0.4871(3) 0.1915(3) -0.01140(9) 0.0687(13) Uani 1 1 d .
H7A H 0.4502 0.2100 -0.0214 0.082 Uiso 1 1 calc R
H7B H 0.4837 0.1416 -0.0217 0.082 Uiso 1 1 calc R
C8 C 0.5802(3) 0.2655(3) -0.01118(9) 0.0618(11) Uani 1 1 d .
C9 C 0.5981(3) 0.3513(3) -0.01080(9) 0.0627(12) Uani 1 1 d .
C10 C 0.5249(3) 0.3710(3) -0.00886(11) 0.0810(15) Uani 1 1 d .
H10A H 0.4764 0.3238 0.0017 0.097 Uiso 1 1 calc R
H10B H 0.5453 0.4253 0.0019 0.097 Uiso 1 1 calc R
C11 C 0.4935(4) 0.3801(5) -0.03509(16) 0.133(2) Uani 1 1 d .
H11A H 0.4475 0.3943 -0.0322 0.199 Uiso 1 1 calc R
H11B H 0.4702 0.3256 -0.0456 0.199 Uiso 1 1 calc R
H11C H 0.5410 0.4268 -0.0458 0.199 Uiso 1 1 calc R
I1 I 0.6667 0.3333 0.0617 0.0854(5) Uani 0.50 3 d SP
C12 C 0.6667 0.3333 0.1058 0.0854(5) Uani 0.50 3 d SP
H12' H 0.6410 0.2780 0.1140 0.102 Uiso 1 1 d R
N1 N 0.4555(2) 0.1657(2) 0.01632(8) 0.0799(12) Uani 1 1 d .
H1 H 0.4898 0.1931 0.0306 0.096 Uiso 1 1 calc R
S1 S 0.41206(10) 0.14211(9) 0.07746(3) 0.0939(6) Uani 1 1 d .

loop_
_atom_site_aniso_label
_atom_site_aniso_U_11
_atom_site_aniso_U_22
_atom_site_aniso_U_33
_atom_site_aniso_U_23
_atom_site_aniso_U_13
_atom_site_aniso_U_12
C1 0.062(3) 0.069(3) 0.077(4) 0.000(3) -0.008(3) 0.021(3)
C2 0.095(4) 0.119(5) 0.101(5) 0.010(4) -0.002(4) 0.020(4)
C3 0.084(4) 0.126(5) 0.117(6) 0.008(5) 0.014(4) 0.004(4)
C4 0.072(3) 0.081(4) 0.095(4) -0.001(3) -0.009(3) 0.018(3)
C5 0.073(3) 0.077(3) 0.079(4) -0.001(3) -0.009(3) 0.029(3)
C6 0.071(3) 0.056(3) 0.073(3) -0.001(2) -0.008(3) 0.031(3)
C7 0.065(3) 0.073(3) 0.065(3) -0.004(2) -0.015(2) 0.032(2)
C8 0.066(3) 0.065(3) 0.053(3) 0.005(2) 0.007(2) 0.031(2)
C9 0.069(3) 0.071(3) 0.055(3) 0.000(2) -0.001(2) 0.040(3)
C10 0.072(3) 0.079(3) 0.088(4) 0.008(3) -0.011(3) 0.035(3)
C11 0.124(5) 0.157(6) 0.136(6) 0.024(5) 0.003(4) 0.084(5)
I1 0.0964(7) 0.0964(7) 0.0634(8) 0.000 0.000 0.0482(3)
C12 0.0964(7) 0.0964(7) 0.0634(8) 0.000 0.000 0.0482(3)
N1 0.058(2) 0.078(3) 0.077(3) 0.004(2) 0.000(2) 0.013(2)
S1 0.1035(11) 0.0817(10) 0.0773(11) 0.0013(7) 0.0074(8) 0.0319(8)

loop_
_atom_type_symbol
_atom_type_description
_atom_type_scat_dispersion_real
_atom_type_scat_dispersion_imag
_atom_type_scat_source
C C 0.0033 0.0016 'International Tables Vol C Tables 4.2.6.8 and 6.1.1.4'
H H 0.0000 0.0000 'International Tables Vol C Tables 4.2.6.8 and 6.1.1.4'
N N 0.0061 0.0033 'International Tables Vol C Tables 4.2.6.8 and 6.1.1.4'
S S 0.1246 0.1234 'International Tables Vol C Tables 4.2.6.8 and 6.1.1.4'
I I -0.4742 1.8119 'International Tables Vol C Tables 4.2.6.8 and 6.1.1.4'
O O 0.0106 0.0060 'International Tables Vol C Tables 4.2.6.8 and 6.1.1.4'

loop_
_geom_angle_atom_site_label_1
_geom_angle_atom_site_label_2
_geom_angle_atom_site_label_3
_geom_angle
_geom_angle_site_symmetry_1
_geom_angle_site_symmetry_3
C2 C1 C6 120.4(5) . .
C2 C1 S1 120.3(5) . .
C6 C1 S1 119.3(3) . .
C1 C2 C3 120.2(6) . .
C1 C2 H2 119.9 . .
C3 C2 H2 119.9 . .
C4 C3 C2 120.2(6) . .
C4 C3 H3 119.9 . .
C2 C3 H3 119.9 . .
C3 C4 C5 119.1(5) . .
C3 C4 H4 120.4 . .
C5 C4 H4 120.4 . .
C4 C5 C6 122.1(5) . .
C4 C5 H5 119.0 . .
C6 C5 H5 119.0 . .
N1 C6 C5 122.0(5) . .
N1 C6 C1 120.2(4) . .
C5 C6 C1 117.7(4) . .
N1 C7 C8 111.0(4) . .
N1 C7 H7A 109.4 . .
C8 C7 H7A 109.4 . .
N1 C7 H7B 109.4 . .
C8 C7 H7B 109.4 . .
H7A C7 H7B 108.0 . .
C9 C8 C9 120.4(4) . 2_655
C9 C8 C7 120.1(4) . .
C9 C8 C7 119.4(4) 2_655 .
C8 C9 C8 119.6(4) . 3_665
C8 C9 C10 120.2(4) . .
C8 C9 C10 120.2(4) 3_665 .
C11 C10 C9 114.1(5) . .
C11 C10 H10A 108.7 . .
C9 C10 H10A 108.7 . .
C11 C10 H10B 108.7 . .
C9 C10 H10B 108.7 . .
H10A C10 H10B 107.6 . .
C10 C11 H11A 109.5 . .
C10 C11 H11B 109.5 . .
H11A C11 H11B 109.5 . .
C10 C11 H11C 109.5 . .
H11A C11 H11C 109.5 . .
H11B C11 H11C 109.5 . .
I1 I1 C12 0.0 16_544 .
I1 C12 I1 0.1 16_544 .
I1 C12 H12' 114.5 16_544 .
I1 C12 H12' 114.6 . .
C6 N1 C7 121.6(4) . .
C6 N1 H1 119.2 . .
C7 N1 H1 119.2 . .
C1 S1 S1 103.98(17) . 16_544

loop_
_geom_bond_atom_site_label_1
_geom_bond_atom_site_label_2
_geom_bond_distance
_geom_bond_site_symmetry_2
C1 C2 1.344(7) .
C1 C6 1.394(6) .
C1 S1 1.802(5) .
C2 C3 1.406(8) .
C2 H2 0.9500 .
C3 C4 1.346(8) .
C3 H3 0.9500 .
C4 C5 1.364(6) .
C4 H4 0.9500 .
C5 C6 1.388(6) .
C5 H5 0.9500 .
C6 N1 1.360(5) .
C7 N1 1.418(5) .
C7 C8 1.517(5) .
C7 H7A 0.9900 .
C7 H7B 0.9900 .
C8 C9 1.397(6) .
C8 C9 1.416(6) 2_655
C9 C8 1.416(6) 3_665
C9 C10 1.512(6) .
C10 C11 1.411(7) .
C10 H10A 0.9900 .
C10 H10B 0.9900 .
C11 H11A 0.9800 .
C11 H11B 0.9800 .
C11 H11C 0.9800 .
I1 I1 2.0637 16_544
I1 C12 2.1015 .
C12 I1 0.0378 16_544
C12 H12' 0.9391 .
N1 H1 0.8800 .
S1 S1 2.033(3) 16_544

loop_
_platon_squeeze_void_nr
_platon_squeeze_void_average_x
_platon_squeeze_void_average_y
_platon_squeeze_void_average_z
_platon_squeeze_void_volume
_platon_squeeze_void_count_electrons
1 -0.145 -0.141 -0.001 4525.1 836.3
